data_9008436
loop_
_publ_author_name
'Adiwidjaja, G.'
'Friese, K.'
'Klaska, K. H.'
'Schluter, J.'
'Czank, M.'

_publ_section_title
;
 Crystal structure and crystal chemistry of biehlite, Sb1.79As0.21MoO6
;
_journal_name_full 'Zeitschrift fur Kristallographie'
_journal_page_first 529
_journal_page_last 535
_journal_volume 215
_journal_year 2000
_chemical_compound_source 'Tsumeb mine Namibia'
_chemical_formula_sum 'As0.21 Mo O6 Sb1.79'
_chemical_name_mineral Biehlite
_space_group_IT_number 15
_symmetry_space_group_name_Hall '-C 2yc'
_symmetry_space_group_name_H-M 'C 1 2/c 1'
_cell_angle_alpha 90
_cell_angle_beta 96.97
_cell_angle_gamma 90
_cell_length_a 18.0760
_cell_length_b 5.920
_cell_length_c 5.083
_cell_formula_units_Z 4
_cell_volume 539.912
_database_code_amcsd 0011087
_exptl_crystal_density_diffrn 5.236
_cod_original_formula_sum '(Sb1.79 As.21) Mo O6'
_cod_database_code 9008436

loop_
_space_group_symop_operation_xyz
x,y,z
1/2+x,1/2+y,z
x,-y,1/2+z
1/2+x,1/2-y,1/2+z
-x,y,1/2-z
1/2-x,1/2+y,1/2-z
-x,-y,-z
1/2-x,1/2-y,-z

loop_
_atom_site_aniso_label
_atom_site_aniso_U_11
_atom_site_aniso_U_22
_atom_site_aniso_U_33
_atom_site_aniso_U_12
_atom_site_aniso_U_13
_atom_site_aniso_U_23
Sb 0.01980 0.02930 0.02030 -0.00120 0.00100 -0.00150
As 0.01980 0.02930 0.02030 -0.00120 0.00100 -0.00150
Mo 0.01880 0.01550 0.01280 0.00000 0.00050 0.00000
O1 0.02800 0.03100 0.01900 -0.01100 0.00700 -0.00800
O2 0.02000 0.02400 0.01300 -0.00700 -0.00300 -0.00200
O3 0.02700 0.02400 0.02200 -0.00800 0.00000 0.00500

loop_
_atom_site_label
_atom_site_fract_x
_atom_site_fract_y
_atom_site_fract_z
_atom_site_occupancy
_atom_site_U_iso_or_equiv
Sb 0.16349 0.20178 0.69755 0.89500 0.02330
As 0.16349 0.20178 0.69755 0.10500 0.02330
Mo 0.00000 0.19289 0.25000 1.00000 0.01580
O1 0.19500 0.08570 0.37090 1.00000 0.02570
O2 0.05940 0.09740 0.58240 1.00000 0.01950
O3 0.06560 0.36700 0.14730 1.00000 0.02460

loop_
_cod_related_entry_id
_cod_related_entry_database
_cod_related_entry_code
1 AMCSD 0011087
